data_7117171
loop_
_publ_author_name
'Cristina Mottillo'
'Tomislav Friscic'

_publ_section_title
;
 Supramolecular imidazolium frameworks: direct analogues of metal azolate
 frameworks with charge-inverted node-and-linker structure
;
_journal_name_full Chem.Commun.
_journal_page_first 8924
_journal_paper_doi 10.1039/C5cc01645B
_journal_volume 51
_journal_year 2015
_chemical_formula_sum 'C14 H14 N4 O4 Se'
_chemical_formula_weight 381.25
_chemical_name_common 'Benzimidazolium selenate'
_space_group_crystal_system tetragonal
_space_group_IT_number 96
_space_group_name_Hall 'P 4nw 2abw'
_space_group_name_H-M_alt 'P 43 21 2'
_symmetry_space_group_name_Hall 'P 4nw 2abw'
_symmetry_space_group_name_H-M 'P 43 21 2'
_atom_sites_solution_hydrogens geom
_audit_creation_method SHELXL-2014/7
_audit_update_record
;
2015-02-24 deposited with the CCDC.
2015-03-09 downloaded from the CCDC.
;
_cell_angle_alpha 90
_cell_angle_beta 90
_cell_angle_gamma 90
_cell_formula_units_Z 16
_cell_length_a 18.5107(19)
_cell_length_b 18.5107(19)
_cell_length_c 18.953(2)
_cell_measurement_reflns_used 9087
_cell_measurement_temperature 100(2)
_cell_measurement_theta_max 26.31
_cell_measurement_theta_min 2.45
_cell_volume 6494.2(12)
_computing_cell_refinement 'Bruker SAINT'
_computing_data_collection 'Bruker APEX2'
_computing_data_reduction 'Bruker SAINT'
_computing_molecular_graphics 'Bruker SHELXTL'
_computing_publication_material 'Bruker SHELXTL'
_computing_structure_refinement 'SHELXL-2014/7 (Sheldrick, 2014)'
_computing_structure_solution 'SHELXS-2014/7 (Sheldrick, 2014)'
_diffrn_ambient_temperature 100(2)
_diffrn_measured_fraction_theta_full 1.000
_diffrn_measured_fraction_theta_max 1.000
_diffrn_measurement_device_type 'Bruker APEX-II CCD'
_diffrn_measurement_method '\f and \w scans'
_diffrn_radiation_type MoK\a
_diffrn_radiation_wavelength 0.71073
_diffrn_reflns_av_R_equivalents 0.0679
_diffrn_reflns_av_unetI/netI 0.0343
_diffrn_reflns_laue_measured_fraction_full 1.000
_diffrn_reflns_laue_measured_fraction_max 1.000
_diffrn_reflns_limit_h_max 23
_diffrn_reflns_limit_h_min -23
_diffrn_reflns_limit_k_max 23
_diffrn_reflns_limit_k_min -23
_diffrn_reflns_limit_l_max 23
_diffrn_reflns_limit_l_min -23
_diffrn_reflns_number 68473
_diffrn_reflns_point_group_measured_fraction_full 1.000
_diffrn_reflns_point_group_measured_fraction_max 1.000
_diffrn_reflns_theta_full 25.242
_diffrn_reflns_theta_max 26.479
_diffrn_reflns_theta_min 1.538
_diffrn_source 'fine-focus sealed tube'
_exptl_absorpt_coefficient_mu 2.338
_exptl_absorpt_correction_T_max 0.7454
_exptl_absorpt_correction_T_min 0.6039
_exptl_absorpt_correction_type multi-scan
_exptl_absorpt_process_details 'Blessing (1995)'
_exptl_crystal_colour Colourless
_exptl_crystal_density_diffrn 1.560
_exptl_crystal_description Prism
_exptl_crystal_F_000 3072
_exptl_crystal_size_max 0.70
_exptl_crystal_size_mid 0.30
_exptl_crystal_size_min 0.30
_refine_diff_density_max 0.289
_refine_diff_density_min -0.595
_refine_diff_density_rms 0.066
_refine_ls_abs_structure_details
;
 Refined as an inversion twin.
;
_refine_ls_abs_structure_Flack 0.568(12)
_refine_ls_extinction_coef .
_refine_ls_extinction_method none
_refine_ls_goodness_of_fit_ref 1.034
_refine_ls_hydrogen_treatment constr
_refine_ls_matrix_type full
_refine_ls_number_parameters 417
_refine_ls_number_reflns 6722
_refine_ls_number_restraints 0
_refine_ls_restrained_S_all 1.034
_refine_ls_R_factor_all 0.0449
_refine_ls_R_factor_gt 0.0290
_refine_ls_shift/su_max 0.005
_refine_ls_shift/su_mean 0.001
_refine_ls_structure_factor_coef Fsqd
_refine_ls_weighting_details 'w=1/[\s^2^(Fo^2^)+(0.0278P)^2^+2.4137P] where P=(Fo^2^+2Fc^2^)/3'
_refine_ls_weighting_scheme calc
_refine_ls_wR_factor_gt 0.0605
_refine_ls_wR_factor_ref 0.0663
_reflns_Friedel_coverage 0.759
_reflns_friedel_fraction_full 1.000
_reflns_friedel_fraction_max 1.000
_reflns_number_gt 5364
_reflns_number_total 6722
_reflns_threshold_expression 'I > 2\s(I)'
_cod_data_source_file c5cc01645b2.cif
_cod_data_source_block (H2Bim)2SeO4
_cod_original_cell_volume 6494.2(15)
_cod_database_code 7117171
_shelx_shelxl_version_number 2014/7
_shelx_space_group_comment
;
The symmetry employed for this shelxl refinement is uniquely defined
by the following loop, which should always be used as a source of
symmetry information in preference to the above space-group names.
They are only intended as comments.
;

loop_
_space_group_symop_operation_xyz
'x, y, z'
'-y+1/2, x+1/2, z+3/4'
'y+1/2, -x+1/2, z+1/4'
'x+1/2, -y+1/2, -z+1/4'
'-x+1/2, y+1/2, -z+3/4'
'-x, -y, z+1/2'
'y, x, -z'
'-y, -x, -z+1/2'

loop_
_atom_site_label
_atom_site_type_symbol
_atom_site_fract_x
_atom_site_fract_y
_atom_site_fract_z
_atom_site_U_iso_or_equiv
_atom_site_adp_type
_atom_site_occupancy
_atom_site_site_symmetry_order
_atom_site_calc_flag
_atom_site_refinement_flags_posn
_atom_site_refinement_flags_adp
_atom_site_refinement_flags_occupancy
_atom_site_disorder_assembly
_atom_site_disorder_group
Se1 Se 0.14196(2) 0.38811(2) 0.24952(3) 0.01035(10) Uani 1 1 d . . . . .
Se2 Se 0.14155(2) 0.14155(2) 0.0000 0.01086(14) Uani 1 2 d S T P . .
Se3 Se 0.11527(2) -0.11527(2) 0.2500 0.01087(14) Uani 1 2 d S T P . .
O1 O 0.19377(15) 0.33830(15) 0.19901(15) 0.0155(7) Uani 1 1 d . . . . .
O2 O 0.08555(15) 0.43307(14) 0.19861(15) 0.0152(7) Uani 1 1 d . . . . .
O3 O 0.19057(15) 0.44450(15) 0.29607(16) 0.0166(7) Uani 1 1 d . . . . .
O4 O 0.09618(15) 0.33626(15) 0.30371(15) 0.0154(6) Uani 1 1 d . . . . .
O5 O 0.21115(15) 0.14448(16) -0.05347(16) 0.0195(7) Uani 1 1 d . . . . .
O6 O 0.06818(15) 0.14225(17) -0.04842(16) 0.0192(7) Uani 1 1 d . . . . .
O7 O 0.18448(15) -0.11731(17) 0.30465(17) 0.0207(7) Uani 1 1 d . . . . .
O8 O 0.04129(15) -0.11882(15) 0.29701(17) 0.0170(7) Uani 1 1 d . . . . .
N1 N 0.17803(18) 0.08359(18) 0.2450(2) 0.0166(8) Uani 1 1 d . . . . .
H1A H 0.1668 0.0386 0.2347 0.020 Uiso 1 1 calc R U . . .
N2 N 0.19045(19) 0.19981(19) 0.23475(18) 0.0164(8) Uani 1 1 d . . . . .
H2 H 0.1890 0.2435 0.2165 0.020 Uiso 1 1 calc R U . . .
N3 N 0.18333(18) 0.34285(18) 0.00954(19) 0.0156(8) Uani 1 1 d . . . . .
H3 H 0.1770 0.2976 0.0225 0.019 Uiso 1 1 calc R U . . .
N4 N 0.18202(19) 0.46032(18) 0.0125(2) 0.0157(9) Uani 1 1 d . . . . .
H4A H 0.1751 0.5047 0.0279 0.019 Uiso 1 1 calc R U . . .
N5 N 0.44579(17) 0.41924(18) 0.2529(2) 0.0154(8) Uani 1 1 d . . . . .
H5A H 0.4897 0.4046 0.2635 0.019 Uiso 1 1 calc R U . . .
N6 N 0.33043(19) 0.43995(19) 0.2617(2) 0.0172(9) Uani 1 1 d . . . . .
H6A H 0.2863 0.4409 0.2789 0.021 Uiso 1 1 calc R U . . .
N7 N 0.56497(19) 0.92988(18) 0.0116(2) 0.0168(9) Uani 1 1 d . . . . .
H7A H 0.5686 0.9747 0.0267 0.020 Uiso 1 1 calc R U . . .
N8 N 0.57329(19) 0.81330(19) 0.0085(2) 0.0172(8) Uani 1 1 d . . . . .
H8A H 0.5833 0.7687 0.0214 0.021 Uiso 1 1 calc R U . . .
C1 C 0.1680(2) 0.1403(2) 0.2037(2) 0.0164(10) Uani 1 1 d . . . . .
H1 H 0.1475 0.1384 0.1578 0.020 Uiso 1 1 calc R U . . .
C2 C 0.2094(2) 0.1074(2) 0.3074(3) 0.0152(10) Uani 1 1 d . . . . .
C3 C 0.2167(2) 0.1823(2) 0.3011(3) 0.0160(10) Uani 1 1 d . . . . .
C4 C 0.2457(2) 0.2244(3) 0.3546(3) 0.0214(12) Uani 1 1 d . . . . .
H4 H 0.2503 0.2753 0.3501 0.026 Uiso 1 1 calc R U . . .
C5 C 0.2673(3) 0.1883(3) 0.4147(3) 0.0300(13) Uani 1 1 d . . . . .
H5 H 0.2870 0.2150 0.4530 0.036 Uiso 1 1 calc R U . . .
C6 C 0.2609(3) 0.1132(3) 0.4206(3) 0.0325(14) Uani 1 1 d . . . . .
H6 H 0.2768 0.0903 0.4627 0.039 Uiso 1 1 calc R U . . .
C7 C 0.2325(3) 0.0715(3) 0.3678(2) 0.0246(12) Uani 1 1 d . . . . .
H7 H 0.2287 0.0205 0.3722 0.030 Uiso 1 1 calc R U . . .
C8 C 0.1659(2) 0.4006(2) 0.0472(2) 0.0177(10) Uani 1 1 d . . . . .
H8 H 0.1448 0.3992 0.0928 0.021 Uiso 1 1 calc R U . . .
C9 C 0.2132(2) 0.3659(2) -0.0541(3) 0.0147(10) Uani 1 1 d . . . . .
C10 C 0.2117(2) 0.4414(2) -0.0521(2) 0.0135(9) Uani 1 1 d . . . . .
C11 C 0.2360(3) 0.4826(3) -0.1084(3) 0.0210(11) Uani 1 1 d . . . . .
H11 H 0.2348 0.5339 -0.1071 0.025 Uiso 1 1 calc R U . . .
C12 C 0.2617(3) 0.4460(3) -0.1658(3) 0.0278(13) Uani 1 1 d . . . . .
H12 H 0.2785 0.4725 -0.2055 0.033 Uiso 1 1 calc R U . . .
C13 C 0.2637(3) 0.3699(3) -0.1674(3) 0.0320(14) Uani 1 1 d . . . . .
H13 H 0.2821 0.3463 -0.2081 0.038 Uiso 1 1 calc R U . . .
C14 C 0.2397(3) 0.3287(3) -0.1115(3) 0.0238(12) Uani 1 1 d . . . . .
H14 H 0.2414 0.2774 -0.1125 0.029 Uiso 1 1 calc R U . . .
C15 C 0.3875(2) 0.4118(2) 0.2934(2) 0.0169(10) Uani 1 1 d . . . . .
H15 H 0.3870 0.3895 0.3386 0.020 Uiso 1 1 calc R U . . .
C16 C 0.4255(2) 0.4542(2) 0.1908(3) 0.0155(10) Uani 1 1 d . . . . .
C17 C 0.3516(2) 0.4677(2) 0.1973(3) 0.0163(10) Uani 1 1 d . . . . .
C18 C 0.3131(3) 0.5029(2) 0.1447(3) 0.0213(11) Uani 1 1 d . . . . .
H18 H 0.2628 0.5118 0.1488 0.026 Uiso 1 1 calc R U . . .
C19 C 0.3515(3) 0.5242(3) 0.0863(3) 0.0249(12) Uani 1 1 d . . . . .
H19 H 0.3272 0.5488 0.0492 0.030 Uiso 1 1 calc R U . . .
C20 C 0.4259(3) 0.5106(3) 0.0800(3) 0.0233(12) Uani 1 1 d . . . . .
H20 H 0.4505 0.5263 0.0388 0.028 Uiso 1 1 calc R U . . .
C21 C 0.4643(3) 0.4754(3) 0.1316(2) 0.0197(10) Uani 1 1 d . . . . .
H21 H 0.5145 0.4661 0.1270 0.024 Uiso 1 1 calc R U . . .
C22 C 0.5880(3) 0.8719(2) 0.0453(3) 0.0187(10) Uani 1 1 d . . . . .
H22 H 0.6118 0.8723 0.0897 0.022 Uiso 1 1 calc R U . . .
C23 C 0.5339(2) 0.9083(2) -0.0518(3) 0.0161(10) Uani 1 1 d . . . . .
C24 C 0.5395(2) 0.8332(2) -0.0539(2) 0.0140(10) Uani 1 1 d . . . . .
C25 C 0.5141(3) 0.7938(3) -0.1112(2) 0.0197(11) Uani 1 1 d . . . . .
H25 H 0.5184 0.7427 -0.1132 0.024 Uiso 1 1 calc R U . . .
C26 C 0.4826(3) 0.8323(3) -0.1646(3) 0.0254(12) Uani 1 1 d . . . . .
H26 H 0.4642 0.8071 -0.2044 0.030 Uiso 1 1 calc R U . . .
C27 C 0.4767(3) 0.9082(3) -0.1620(3) 0.0258(12) Uani 1 1 d . . . . .
H27 H 0.4546 0.9329 -0.2003 0.031 Uiso 1 1 calc R U . . .
C28 C 0.5020(3) 0.9475(3) -0.1056(3) 0.0214(12) Uani 1 1 d . . . . .
H28 H 0.4978 0.9986 -0.1036 0.026 Uiso 1 1 calc R U . . .

loop_
_atom_site_aniso_label
_atom_site_aniso_U_11
_atom_site_aniso_U_22
_atom_site_aniso_U_33
_atom_site_aniso_U_23
_atom_site_aniso_U_13
_atom_site_aniso_U_12
Se1 0.0109(2) 0.0105(2) 0.0096(2) -0.0001(2) 0.0004(2) 0.00002(14)
Se2 0.01125(19) 0.01125(19) 0.0101(3) 0.0008(2) -0.0008(2) -0.0009(2)
Se3 0.01106(19) 0.01106(19) 0.0105(3) 0.00052(19) 0.00052(19) -0.0012(2)
O1 0.0220(17) 0.0117(16) 0.0129(16) 0.0013(13) 0.0060(13) 0.0030(13)
O2 0.0175(16) 0.0129(16) 0.0152(16) 0.0013(13) -0.0058(14) 0.0031(13)
O3 0.0138(16) 0.0178(17) 0.0181(17) -0.0061(13) -0.0009(13) -0.0030(12)
O4 0.0134(16) 0.0180(16) 0.0150(16) 0.0035(13) 0.0014(13) -0.0038(12)
O5 0.0123(16) 0.0320(19) 0.0143(17) -0.0019(15) 0.0021(13) -0.0025(14)
O6 0.0140(16) 0.0291(18) 0.0144(17) 0.0069(14) -0.0034(13) -0.0060(14)
O7 0.0117(16) 0.035(2) 0.0156(18) 0.0080(14) -0.0021(13) -0.0017(14)
O8 0.0122(16) 0.0222(18) 0.0164(18) -0.0031(13) 0.0036(13) -0.0023(13)
N1 0.0218(19) 0.0113(18) 0.017(2) 0.0009(18) -0.0017(18) -0.0006(15)
N2 0.022(2) 0.0104(19) 0.017(2) 0.0043(15) 0.0016(16) 0.0016(15)
N3 0.024(2) 0.0099(18) 0.013(2) 0.0033(16) -0.0010(17) -0.0004(15)
N4 0.024(2) 0.0091(18) 0.014(2) -0.0017(15) -0.0022(16) 0.0030(15)
N5 0.0098(17) 0.0219(19) 0.015(2) -0.0029(18) -0.0007(17) 0.0020(14)
N6 0.0127(19) 0.022(2) 0.017(2) -0.0008(17) 0.0025(16) -0.0015(15)
N7 0.026(2) 0.0101(19) 0.015(2) -0.0017(16) 0.0007(17) -0.0022(15)
N8 0.027(2) 0.0100(19) 0.015(2) 0.0024(17) -0.0019(18) -0.0006(14)
C1 0.018(2) 0.019(2) 0.013(2) -0.0046(19) -0.0008(19) -0.002(2)
C2 0.017(2) 0.011(2) 0.017(3) -0.0003(19) 0.0003(19) -0.0003(18)
C3 0.016(2) 0.018(2) 0.015(3) 0.0006(19) 0.0005(19) 0.0010(19)
C4 0.020(3) 0.018(3) 0.026(3) -0.004(2) -0.006(2) 0.002(2)
C5 0.032(3) 0.033(3) 0.025(3) -0.008(2) -0.014(2) 0.007(2)
C6 0.048(4) 0.031(3) 0.018(3) 0.002(2) -0.018(3) 0.009(3)
C7 0.032(3) 0.019(3) 0.023(3) 0.006(2) -0.006(2) 0.004(2)
C8 0.026(3) 0.017(2) 0.010(2) 0.0000(19) -0.003(2) 0.003(2)
C9 0.015(2) 0.012(2) 0.016(3) 0.003(2) 0.0015(19) 0.0000(19)
C10 0.014(2) 0.012(2) 0.015(2) -0.0013(19) -0.0031(18) 0.0040(18)
C11 0.021(3) 0.017(3) 0.025(3) 0.006(2) 0.004(2) -0.001(2)
C12 0.029(3) 0.030(3) 0.024(3) 0.010(2) 0.011(2) -0.001(2)
C13 0.038(3) 0.032(3) 0.026(3) -0.001(3) 0.013(3) 0.006(3)
C14 0.029(3) 0.019(3) 0.024(3) -0.004(2) 0.007(2) 0.001(2)
C15 0.021(2) 0.018(2) 0.012(3) -0.0029(19) -0.0036(19) -0.001(2)
C16 0.013(2) 0.016(2) 0.018(3) -0.0010(19) -0.0036(18) 0.0024(19)
C17 0.019(3) 0.015(2) 0.015(3) -0.0008(19) -0.001(2) -0.004(2)
C18 0.015(3) 0.024(3) 0.026(3) -0.001(2) -0.003(2) -0.001(2)
C19 0.029(3) 0.024(3) 0.021(3) 0.008(2) -0.008(2) 0.000(2)
C20 0.026(3) 0.026(3) 0.017(3) 0.003(2) 0.003(2) -0.001(2)
C21 0.014(3) 0.023(3) 0.022(3) 0.001(2) 0.005(2) 0.0015(19)
C22 0.020(3) 0.023(3) 0.013(3) 0.001(2) 0.004(2) -0.002(2)
C23 0.018(2) 0.014(2) 0.015(3) -0.003(2) 0.0027(19) -0.0021(19)
C24 0.017(2) 0.012(2) 0.013(3) 0.0048(19) 0.0015(19) 0.0008(19)
C25 0.027(3) 0.015(3) 0.017(3) -0.002(2) -0.001(2) 0.000(2)
C26 0.027(3) 0.027(3) 0.022(3) 0.000(2) -0.009(2) 0.001(2)
C27 0.026(3) 0.030(3) 0.022(3) 0.008(2) -0.009(2) 0.001(2)
C28 0.024(3) 0.013(3) 0.027(3) 0.006(2) -0.004(2) 0.002(2)

loop_
_atom_type_symbol
_atom_type_description
_atom_type_scat_dispersion_real
_atom_type_scat_dispersion_imag
_atom_type_scat_source
C C 0.0033 0.0016 'International Tables Vol C Tables 4.2.6.8 and 6.1.1.4'
H H 0.0000 0.0000 'International Tables Vol C Tables 4.2.6.8 and 6.1.1.4'
N N 0.0061 0.0033 'International Tables Vol C Tables 4.2.6.8 and 6.1.1.4'
O O 0.0106 0.0060 'International Tables Vol C Tables 4.2.6.8 and 6.1.1.4'
Se Se -0.0929 2.2259 'International Tables Vol C Tables 4.2.6.8 and 6.1.1.4'

loop_
_geom_angle_atom_site_label_1
_geom_angle_atom_site_label_2
_geom_angle_atom_site_label_3
_geom_angle
_geom_angle_site_symmetry_1
_geom_angle_site_symmetry_3
O3 Se1 O1 110.62(15) . .
O3 Se1 O4 108.63(15) . .
O1 Se1 O4 109.80(15) . .
O3 Se1 O2 110.00(15) . .
O1 Se1 O2 108.24(15) . .
O4 Se1 O2 109.55(15) . .
O6 Se2 O6 109.1(2) 7 .
O6 Se2 O5 107.74(15) 7 7
O6 Se2 O5 111.54(16) . 7
O6 Se2 O5 111.54(16) 7 .
O6 Se2 O5 107.74(15) . .
O5 Se2 O5 109.3(2) 7 .
O8 Se3 O8 111.4(2) . 8
O8 Se3 O7 107.92(16) . .
O8 Se3 O7 109.30(15) 8 .
O8 Se3 O7 109.30(15) . 8
O8 Se3 O7 107.92(16) 8 8
O7 Se3 O7 111.1(2) . 8
C1 N1 C2 108.0(4) . .
C1 N2 C3 108.7(4) . .
C8 N3 C9 108.4(4) . .
C8 N4 C10 108.5(4) . .
C15 N5 C16 108.5(3) . .
C15 N6 C17 108.8(4) . .
C22 N7 C23 108.6(4) . .
C22 N8 C24 109.1(4) . .
N2 C1 N1 110.8(4) . .
C7 C2 N1 132.6(4) . .
C7 C2 C3 121.0(5) . .
N1 C2 C3 106.4(4) . .
N2 C3 C4 131.9(4) . .
N2 C3 C2 106.0(4) . .
C4 C3 C2 122.1(5) . .
C5 C4 C3 116.4(5) . .
C4 C5 C6 121.4(5) . .
C7 C6 C5 122.3(5) . .
C6 C7 C2 116.7(5) . .
N4 C8 N3 110.7(4) . .
C14 C9 N3 132.2(4) . .
C14 C9 C10 121.8(4) . .
N3 C9 C10 105.9(4) . .
N4 C10 C11 132.0(4) . .
N4 C10 C9 106.5(4) . .
C11 C10 C9 121.5(4) . .
C12 C11 C10 116.9(5) . .
C11 C12 C13 121.4(5) . .
C14 C13 C12 121.9(5) . .
C9 C14 C13 116.4(5) . .
N6 C15 N5 110.2(4) . .
C21 C16 N5 132.4(4) . .
C21 C16 C17 121.8(4) . .
N5 C16 C17 105.7(4) . .
N6 C17 C18 131.7(4) . .
N6 C17 C16 106.8(4) . .
C18 C17 C16 121.5(5) . .
C19 C18 C17 116.7(4) . .
C18 C19 C20 121.6(5) . .
C21 C20 C19 122.2(5) . .
C20 C21 C16 116.2(4) . .
N8 C22 N7 110.2(4) . .
C28 C23 N7 131.5(4) . .
C28 C23 C24 122.3(4) . .
N7 C23 C24 106.3(4) . .
N8 C24 C25 132.8(4) . .
N8 C24 C23 105.9(4) . .
C25 C24 C23 121.3(4) . .
C26 C25 C24 116.8(4) . .
C25 C26 C27 121.8(5) . .
C28 C27 C26 121.8(5) . .
C27 C28 C23 116.1(4) . .

loop_
_geom_bond_atom_site_label_1
_geom_bond_atom_site_label_2
_geom_bond_distance
_geom_bond_site_symmetry_2
Se1 O3 1.636(3) .
Se1 O1 1.639(3) .
Se1 O4 1.641(3) .
Se1 O2 1.647(3) .
Se2 O6 1.639(3) 7
Se2 O6 1.639(3) .
Se2 O5 1.640(3) 7
Se2 O5 1.640(3) .
Se3 O8 1.635(3) .
Se3 O8 1.635(3) 8
Se3 O7 1.648(3) .
Se3 O7 1.648(3) 8
N1 C1 1.323(5) .
N1 C2 1.390(6) .
N2 C1 1.315(5) .
N2 C3 1.386(6) .
N3 C8 1.324(5) .
N3 C9 1.394(6) .
N4 C8 1.320(5) .
N4 C10 1.387(6) .
N5 C15 1.331(5) .
N5 C16 1.395(6) .
N6 C15 1.322(5) .
N6 C17 1.381(6) .
N7 C22 1.321(5) .
N7 C23 1.390(6) .
N8 C22 1.318(5) .
N8 C24 1.387(6) .
C2 C7 1.392(6) .
C2 C3 1.397(6) .
C3 C4 1.387(6) .
C4 C5 1.381(7) .
C5 C6 1.400(7) .
C6 C7 1.368(7) .
C9 C14 1.378(6) .
C9 C10 1.399(6) .
C10 C11 1.386(6) .
C11 C12 1.367(7) .
C12 C13 1.411(7) .
C13 C14 1.378(7) .
C16 C21 1.389(6) .
C16 C17 1.397(6) .
C17 C18 1.388(6) .
C18 C19 1.374(7) .
C19 C20 1.405(7) .
C20 C21 1.372(6) .
C23 C28 1.385(6) .
C23 C24 1.395(6) .
C24 C25 1.390(6) .
C25 C26 1.367(6) .
C26 C27 1.411(7) .
C27 C28 1.376(7) .

loop_
_geom_torsion_atom_site_label_1
_geom_torsion_atom_site_label_2
_geom_torsion_atom_site_label_3
_geom_torsion_atom_site_label_4
_geom_torsion
_geom_torsion_site_symmetry_1
_geom_torsion_site_symmetry_2
_geom_torsion_site_symmetry_3
_geom_torsion_site_symmetry_4
C3 N2 C1 N1 -0.4(5) . . . .
C2 N1 C1 N2 -0.2(5) . . . .
C1 N1 C2 C7 -178.6(5) . . . .
C1 N1 C2 C3 0.7(5) . . . .
C1 N2 C3 C4 -179.4(5) . . . .
C1 N2 C3 C2 0.9(5) . . . .
C7 C2 C3 N2 178.5(4) . . . .
N1 C2 C3 N2 -1.0(5) . . . .
C7 C2 C3 C4 -1.3(7) . . . .
N1 C2 C3 C4 179.3(4) . . . .
N2 C3 C4 C5 -179.5(5) . . . .
C2 C3 C4 C5 0.2(7) . . . .
C3 C4 C5 C6 0.7(8) . . . .
C4 C5 C6 C7 -0.6(9) . . . .
C5 C6 C7 C2 -0.5(8) . . . .
N1 C2 C7 C6 -179.4(5) . . . .
C3 C2 C7 C6 1.4(7) . . . .
C10 N4 C8 N3 0.2(5) . . . .
C9 N3 C8 N4 0.3(5) . . . .
C8 N3 C9 C14 -179.7(5) . . . .
C8 N3 C9 C10 -0.7(5) . . . .
C8 N4 C10 C11 178.4(5) . . . .
C8 N4 C10 C9 -0.6(5) . . . .
C14 C9 C10 N4 180.0(4) . . . .
N3 C9 C10 N4 0.8(5) . . . .
C14 C9 C10 C11 0.8(7) . . . .
N3 C9 C10 C11 -178.4(4) . . . .
N4 C10 C11 C12 -179.0(5) . . . .
C9 C10 C11 C12 -0.1(7) . . . .
C10 C11 C12 C13 -0.4(8) . . . .
C11 C12 C13 C14 0.3(9) . . . .
N3 C9 C14 C13 178.0(5) . . . .
C10 C9 C14 C13 -0.9(7) . . . .
C12 C13 C14 C9 0.4(8) . . . .
C17 N6 C15 N5 -0.2(5) . . . .
C16 N5 C15 N6 -0.2(5) . . . .
C15 N5 C16 C21 179.7(5) . . . .
C15 N5 C16 C17 0.5(5) . . . .
C15 N6 C17 C18 -179.5(5) . . . .
C15 N6 C17 C16 0.5(5) . . . .
C21 C16 C17 N6 -179.9(4) . . . .
N5 C16 C17 N6 -0.6(5) . . . .
C21 C16 C17 C18 0.1(7) . . . .
N5 C16 C17 C18 179.4(4) . . . .
N6 C17 C18 C19 179.6(4) . . . .
C16 C17 C18 C19 -0.4(7) . . . .
C17 C18 C19 C20 0.4(7) . . . .
C18 C19 C20 C21 0.0(8) . . . .
C19 C20 C21 C16 -0.4(7) . . . .
N5 C16 C21 C20 -178.8(5) . . . .
C17 C16 C21 C20 0.4(7) . . . .
C24 N8 C22 N7 1.0(5) . . . .
C23 N7 C22 N8 -0.8(5) . . . .
C22 N7 C23 C28 179.8(5) . . . .
C22 N7 C23 C24 0.3(5) . . . .
C22 N8 C24 C25 178.7(5) . . . .
C22 N8 C24 C23 -0.8(5) . . . .
C28 C23 C24 N8 -179.3(4) . . . .
N7 C23 C24 N8 0.3(5) . . . .
C28 C23 C24 C25 1.1(7) . . . .
N7 C23 C24 C25 -179.3(4) . . . .
N8 C24 C25 C26 179.7(5) . . . .
C23 C24 C25 C26 -0.9(7) . . . .
C24 C25 C26 C27 0.5(7) . . . .
C25 C26 C27 C28 -0.3(8) . . . .
C26 C27 C28 C23 0.4(8) . . . .
N7 C23 C28 C27 179.7(5) . . . .
C24 C23 C28 C27 -0.8(7) . . . .
